data_4032299
loop_
_publ_author_name
'Luo, Yong-Chun'
'Ma, He'
'Hu, Xiu-Qin'
'Xu, Peng-Fei'

_publ_section_title
;
 Sc(OTf)3 Catalyzed [4 + 2]-Annulation Reaction between Electron-Rich
 Phenols and Donor-Acceptor Cyclopropanes: Synthesis of Polysubstituted
 Dihydronaphthols.
;
_journal_issue 2
_journal_name_full 'The Journal of organic chemistry'
_journal_page_first 1013
_journal_page_last 1023
_journal_paper_doi 10.1021/acs.joc.6b02566
_journal_volume 82
_journal_year 2017
_chemical_formula_moiety 'C21 H22 O4'
_chemical_formula_sum 'C21 H22 O4'
_chemical_formula_weight 338.39
_chemical_name_systematic
;
 ? 
;
_space_group_crystal_system monoclinic
_space_group_IT_number 14
_space_group_name_Hall '-P 2ybc'
_space_group_name_H-M_alt 'P 1 21/c 1'
_symmetry_space_group_name_Hall '-P 2ybc'
_symmetry_space_group_name_H-M 'P 1 21/c 1'
_atom_sites_solution_hydrogens geom
_atom_sites_solution_primary direct
_atom_sites_solution_secondary difmap
_audit_creation_date 2015-12-18
_audit_creation_method
;
Olex2 1.2
(compiled 2015.09.30 svn.r3233 for OlexSys, GUI svn.r5103)
;
_cell_angle_alpha 90.00
_cell_angle_beta 106.703(6)
_cell_angle_gamma 90.00
_cell_formula_units_Z 4
_cell_length_a 7.4415(4)
_cell_length_b 19.8456(10)
_cell_length_c 12.5838(7)
_cell_measurement_reflns_used 1937
_cell_measurement_temperature 294.06(10)
_cell_measurement_theta_max 24.3740
_cell_measurement_theta_min 3.5280
_cell_volume 1779.98(17)
_computing_cell_refinement
;
CrysAlisPro, Agilent Technologies,
Version 1.171.37.35 (release 13-08-2014 CrysAlis171 .NET)
(compiled Aug 13 2014,18:06:01)
;
_computing_data_collection
;
CrysAlisPro, Agilent Technologies,
Version 1.171.37.35 (release 13-08-2014 CrysAlis171 .NET)
(compiled Aug 13 2014,18:06:01)
;
_computing_data_reduction
;
CrysAlisPro, Agilent Technologies,
Version 1.171.37.35 (release 13-08-2014 CrysAlis171 .NET)
(compiled Aug 13 2014,18:06:01)
;
_computing_molecular_graphics 'Olex2 (Dolomanov et al., 2009)'
_computing_publication_material 'Olex2 (Dolomanov et al., 2009)'
_computing_structure_refinement 'ShelXL (Sheldrick, 2015)'
_computing_structure_solution 'ShelXS (Sheldrick, 2008)'
_diffrn_ambient_environment air
_diffrn_ambient_temperature 294.06(10)
_diffrn_detector 'CCD plate'
_diffrn_detector_area_resol_mean 16.0733
_diffrn_detector_type Eos
_diffrn_measured_fraction_theta_full 0.998
_diffrn_measured_fraction_theta_max 0.998
_diffrn_measurement_details
;
#__ type_ start__ end____ width___ exp.time_
  1 omega   35.00   78.00   1.0000    6.0000
omega____ theta____ kappa____ phi______ frames
    -       20.8197  178.0000 -120.0000 43

#__ type_ start__ end____ width___ exp.time_
  2 omega   68.00   96.00   1.0000    6.0000
omega____ theta____ kappa____ phi______ frames
    -       20.8197 -178.0000  -30.0000 28

#__ type_ start__ end____ width___ exp.time_
  3 omega  -52.00   19.00   1.0000    6.0000
omega____ theta____ kappa____ phi______ frames
    -       20.8197  -19.0000 -150.0000 71

#__ type_ start__ end____ width___ exp.time_
  4 omega  -12.00   14.00   1.0000    4.0000
omega____ theta____ kappa____ phi______ frames
    -      -17.1479  -99.0000  -30.0000 26

#__ type_ start__ end____ width___ exp.time_
  5 omega    8.00   38.00   1.0000    4.0000
omega____ theta____ kappa____ phi______ frames
    -       20.5854  -57.0000  -60.0000 30

#__ type_ start__ end____ width___ exp.time_
  6 omega  -37.00   25.00   1.0000    4.0000
omega____ theta____ kappa____ phi______ frames
    -       20.5854  -38.0000    0.0000 62
;
_diffrn_measurement_device 'four-circle diffractometer'
_diffrn_measurement_device_type 'SuperNova, Dual, Cu at zero, Eos'
_diffrn_measurement_method '\w scans'
_diffrn_orient_matrix_UB_11 -0.0323306000
_diffrn_orient_matrix_UB_12 0.0321960000
_diffrn_orient_matrix_UB_13 -0.0216498000
_diffrn_orient_matrix_UB_21 0.0243862000
_diffrn_orient_matrix_UB_22 -0.0076071000
_diffrn_orient_matrix_UB_23 -0.0491878000
_diffrn_orient_matrix_UB_31 -0.0909319000
_diffrn_orient_matrix_UB_32 -0.0134803000
_diffrn_orient_matrix_UB_33 -0.0240082000
_diffrn_radiation_monochromator mirror
_diffrn_radiation_probe x-ray
_diffrn_radiation_type MoK\a
_diffrn_radiation_wavelength 0.71073
_diffrn_reflns_av_R_equivalents 0.0273
_diffrn_reflns_av_unetI/netI 0.0415
_diffrn_reflns_limit_h_max 8
_diffrn_reflns_limit_h_min -9
_diffrn_reflns_limit_k_max 22
_diffrn_reflns_limit_k_min -24
_diffrn_reflns_limit_l_max 15
_diffrn_reflns_limit_l_min -15
_diffrn_reflns_number 8124
_diffrn_reflns_theta_full 26.02
_diffrn_reflns_theta_max 26.02
_diffrn_reflns_theta_min 3.51
_diffrn_source 'SuperNova (Mo) X-ray Source'
_exptl_absorpt_coefficient_mu 0.087
_exptl_absorpt_correction_T_max 1.00000
_exptl_absorpt_correction_T_min 0.85137
_exptl_absorpt_correction_type multi-scan
_exptl_absorpt_process_details
;
CrysAlisPro, Agilent Technologies,
Version 1.171.37.35 (release 13-08-2014 CrysAlis171 .NET)
(compiled Aug 13 2014,18:06:01)
Empirical absorption correction using spherical harmonics,
 implemented in SCALE3 ABSPACK scaling algorithm.
;
_exptl_crystal_colour 'clear light colourless'
_exptl_crystal_colour_lustre clear
_exptl_crystal_colour_modifier light
_exptl_crystal_colour_primary colourless
_exptl_crystal_density_diffrn 1.263
_exptl_crystal_density_method 'not measured'
_exptl_crystal_description block
_exptl_crystal_F_000 720
_exptl_crystal_size_max 0.21
_exptl_crystal_size_mid 0.17
_exptl_crystal_size_min 0.14
_refine_diff_density_max 0.358
_refine_diff_density_min -0.404
_refine_diff_density_rms 0.039
_refine_ls_extinction_method none
_refine_ls_goodness_of_fit_ref 1.064
_refine_ls_hydrogen_treatment constr
_refine_ls_matrix_type full
_refine_ls_number_parameters 240
_refine_ls_number_reflns 3497
_refine_ls_number_restraints 0
_refine_ls_restrained_S_all 1.064
_refine_ls_R_factor_all 0.0974
_refine_ls_R_factor_gt 0.0669
_refine_ls_shift/su_max 0.000
_refine_ls_shift/su_mean 0.000
_refine_ls_structure_factor_coef Fsqd
_refine_ls_weighting_details 'calc w=1/[\s^2^(Fo^2^)+(0.0633P)^2^+0.7688P] where P=(Fo^2^+2Fc^2^)/3'
_refine_ls_weighting_scheme calc
_refine_ls_wR_factor_gt 0.1565
_refine_ls_wR_factor_ref 0.1796
_reflns_number_gt 2335
_reflns_number_total 3497
_reflns_threshold_expression >2sigma(I)
_cod_data_source_file jo6b02566_si_002.cif
_cod_data_source_block luoych_1204
_cod_database_code 4032299
_chemical_oxdiff_formula 'C104 H20 S8 O8'
_reflns_odcompleteness_completeness 99.71
_reflns_odcompleteness_iscentric 1
_reflns_odcompleteness_theta 26.32
_olex2_refinement_description
;
1. Fixed Uiso
 At 1.2 times of:
  All C(H) groups, All C(H,H) groups
 At 1.5 times of:
  All C(H,H,H) groups, All O(H) groups
2. Others
 Fixed Sof: O3(0.7) O3'(0.3)
3.a Ternary CH refined with riding coordinates:
 C7(H7)
3.b Secondary CH2 refined with riding coordinates:
 C8(H8A,H8B)
3.c Aromatic/amide H refined with riding coordinates:
 C12(H12), C16(H16), C15(H15), C13(H13), C2(H2A), C14(H14)
3.d Idealised Me refined as rotating group:
 C21(H21A,H21B,H21C), C18(H18A,H18B,H18C), C17(H17A,H17B,H17C), C20(H20A,H20B,
 H20C)
3.e Idealised tetrahedral OH refined as rotating group:
 O2(H2)
;
_olex2_submission_special_instructions 'No special instructions were received'

loop_
_space_group_symop_id
_space_group_symop_operation_xyz
1 'x, y, z'
2 '-x, y+1/2, -z+1/2'
3 '-x, -y, -z'
4 'x, -y-1/2, z-1/2'

loop_
_atom_site_label
_atom_site_type_symbol
_atom_site_fract_x
_atom_site_fract_y
_atom_site_fract_z
_atom_site_U_iso_or_equiv
_atom_site_adp_type
_atom_site_occupancy
_atom_site_calc_flag
_atom_site_disorder_assembly
_atom_site_disorder_group
_atom_site_refinement_flags_posn
C5 C 0.2168(3) 0.36058(12) 0.8131(2) 0.0499(6) Uani 1 d . . .
C7 C 0.0808(3) 0.46883(12) 0.71840(19) 0.0495(6) Uani 1 d . . .
H7 H -0.0506 0.4832 0.6919 0.059 Uiso 1 calc . . R
C1 C -0.0230(3) 0.41910(12) 0.8755(2) 0.0509(6) Uani 1 d . . .
C6 C 0.0900(3) 0.41511(12) 0.80518(19) 0.0466(6) Uani 1 d . . .
C11 C 0.1951(3) 0.53169(12) 0.76196(19) 0.0465(6) Uani 1 d . . .
C10 C 0.3506(4) 0.36128(13) 0.7454(2) 0.0551(7) Uani 1 d . . .
C3 C 0.0928(4) 0.31203(14) 0.9544(2) 0.0591(7) Uani 1 d . . .
C4 C 0.2099(4) 0.30843(13) 0.8866(2) 0.0582(7) Uani 1 d . . .
C12 C 0.3585(4) 0.53026(13) 0.8502(2) 0.0553(6) Uani 1 d . . .
H12 H 0.3999 0.4895 0.8853 0.066 Uiso 1 calc . . R
C9 C 0.3087(4) 0.39857(14) 0.6525(2) 0.0582(7) Uani 1 d A . .
O1 O 0.1012(3) 0.25640(11) 1.02087(19) 0.0860(7) Uani 1 d . . .
O2 O 0.3140(4) 0.25100(10) 0.89091(19) 0.0873(7) Uani 1 d . . .
H2 H 0.2925 0.2248 0.9362 0.131 Uiso 1 calc . . GR
C16 C 0.1380(4) 0.59356(13) 0.7123(2) 0.0589(7) Uani 1 d . . .
H16 H 0.0291 0.5961 0.6533 0.071 Uiso 1 calc . . R
C8 C 0.1302(4) 0.43860(14) 0.6179(2) 0.0603(7) Uani 1 d . . .
H8A H 0.0286 0.4096 0.5772 0.072 Uiso 1 calc . . R
H8B H 0.1436 0.4746 0.5687 0.072 Uiso 1 calc . . R
C15 C 0.2400(4) 0.65138(14) 0.7489(3) 0.0689(8) Uani 1 d . . .
H15 H 0.1998 0.6923 0.7142 0.083 Uiso 1 calc . . R
C13 C 0.4602(4) 0.58815(14) 0.8865(2) 0.0640(7) Uani 1 d . . .
H13 H 0.5697 0.5859 0.9452 0.077 Uiso 1 calc . . R
C2 C -0.0185(4) 0.36733(13) 0.9512(2) 0.0577(7) Uani 1 d . . .
H2A H -0.0915 0.3704 0.9999 0.069 Uiso 1 calc . . R
O4 O 0.3399(3) 0.40394(15) 0.4750(2) 0.1046(9) Uani 1 d A . .
C21 C -0.1569(4) 0.47696(14) 0.8697(3) 0.0656(8) Uani 1 d . . .
H21A H -0.0920 0.5188 0.8700 0.098 Uiso 1 calc . . GR
H21B H -0.2051 0.4754 0.9327 0.098 Uiso 1 calc . . GR
H21C H -0.2588 0.4736 0.8028 0.098 Uiso 1 calc . . GR
C18 C 0.5318(4) 0.32272(16) 0.7875(3) 0.0798(9) Uani 1 d . . .
H18A H 0.5799 0.3284 0.8663 0.120 Uiso 1 calc . . GR
H18B H 0.6215 0.3395 0.7523 0.120 Uiso 1 calc . . GR
H18C H 0.5093 0.2758 0.7704 0.120 Uiso 1 calc . . GR
C14 C 0.4015(5) 0.64879(15) 0.8370(3) 0.0696(8) Uani 1 d . . .
H14 H 0.4695 0.6878 0.8623 0.083 Uiso 1 calc . . R
C19 C 0.4304(5) 0.4001(2) 0.5763(3) 0.0847(10) Uani 1 d . . .
C17 C -0.0201(7) 0.2546(2) 1.0883(4) 0.1229(17) Uani 1 d . . .
H17A H -0.1468 0.2617 1.0434 0.184 Uiso 1 calc . . GR
H17B H 0.0143 0.2895 1.1433 0.184 Uiso 1 calc . . GR
H17C H -0.0106 0.2116 1.1242 0.184 Uiso 1 calc . . GR
O3 O 0.6055(5) 0.4119(3) 0.6025(3) 0.1142(15) Uani 0.70 d A 1 .
C20 C 0.4416(6) 0.4068(2) 0.3926(3) 0.1118(14) Uani 1 d . . .
H20A H 0.3586 0.3955 0.3211 0.168 Uiso 1 calc A . GR
H20B H 0.5439 0.3754 0.4118 0.168 Uiso 1 calc . . GR
H20C H 0.4895 0.4515 0.3903 0.168 Uiso 1 calc . . GR
O3' O 0.5101(14) 0.3402(5) 0.5734(7) 0.111(3) Uani 0.30 d A 2 .

loop_
_atom_site_aniso_label
_atom_site_aniso_U_11
_atom_site_aniso_U_22
_atom_site_aniso_U_33
_atom_site_aniso_U_23
_atom_site_aniso_U_13
_atom_site_aniso_U_12
C5 0.0497(13) 0.0474(14) 0.0450(13) -0.0118(11) 0.0015(11) 0.0061(11)
C7 0.0444(13) 0.0507(14) 0.0483(13) -0.0044(11) 0.0054(11) 0.0072(11)
C1 0.0437(13) 0.0469(14) 0.0567(14) -0.0052(12) 0.0059(12) 0.0049(11)
C6 0.0414(12) 0.0441(13) 0.0476(13) -0.0081(11) 0.0019(11) 0.0029(11)
C11 0.0487(13) 0.0468(13) 0.0456(13) -0.0040(11) 0.0159(11) 0.0032(11)
C10 0.0523(14) 0.0518(15) 0.0565(15) -0.0167(12) 0.0080(12) 0.0086(12)
C3 0.0672(17) 0.0522(15) 0.0522(14) 0.0025(12) 0.0078(13) 0.0105(14)
C4 0.0653(17) 0.0487(15) 0.0531(14) -0.0070(12) 0.0051(13) 0.0166(13)
C12 0.0573(15) 0.0513(15) 0.0523(14) -0.0019(12) 0.0077(12) 0.0023(13)
C9 0.0604(16) 0.0616(17) 0.0493(14) -0.0177(13) 0.0105(13) 0.0077(14)
O1 0.1125(18) 0.0715(14) 0.0814(14) 0.0254(11) 0.0398(14) 0.0320(13)
O2 0.1171(19) 0.0613(13) 0.0897(16) 0.0131(11) 0.0396(14) 0.0426(13)
C16 0.0631(16) 0.0579(17) 0.0548(15) 0.0040(13) 0.0154(13) 0.0045(14)
C8 0.0648(17) 0.0635(17) 0.0449(14) -0.0102(12) 0.0036(13) 0.0066(14)
C15 0.086(2) 0.0502(16) 0.0727(19) 0.0096(14) 0.0259(17) -0.0006(16)
C13 0.0644(17) 0.0652(18) 0.0571(16) -0.0056(14) 0.0090(14) -0.0106(15)
C2 0.0580(16) 0.0584(16) 0.0559(15) -0.0018(13) 0.0150(13) 0.0038(13)
O4 0.0876(16) 0.163(3) 0.0724(15) 0.0262(16) 0.0372(14) 0.0054(17)
C21 0.0610(16) 0.0605(17) 0.0765(19) 0.0026(14) 0.0219(15) 0.0152(14)
C18 0.0627(19) 0.072(2) 0.102(2) -0.0062(18) 0.0192(18) 0.0201(16)
C14 0.085(2) 0.0583(17) 0.0677(18) -0.0054(15) 0.0248(17) -0.0176(16)
C19 0.086(2) 0.106(3) 0.063(2) -0.0234(18) 0.0229(18) 0.018(2)
C17 0.167(4) 0.114(3) 0.113(3) 0.056(3) 0.081(3) 0.059(3)
O3 0.059(2) 0.190(5) 0.097(3) -0.040(3) 0.0279(19) -0.027(2)
C20 0.133(3) 0.127(3) 0.099(3) 0.015(2) 0.072(3) -0.005(3)
O3' 0.144(8) 0.114(7) 0.102(6) 0.005(5) 0.078(6) 0.042(7)

loop_
_atom_type_symbol
_atom_type_description
_atom_type_scat_dispersion_real
_atom_type_scat_dispersion_imag
_atom_type_scat_source
C C 0.0033 0.0016 'International Tables Vol C Tables 4.2.6.8 and 6.1.1.4'
H H 0.0000 0.0000 'International Tables Vol C Tables 4.2.6.8 and 6.1.1.4'
O O 0.0106 0.0060 'International Tables Vol C Tables 4.2.6.8 and 6.1.1.4'

loop_
_geom_angle_atom_site_label_1
_geom_angle_atom_site_label_2
_geom_angle_atom_site_label_3
_geom_angle
C6 C5 C10 119.6(2)
C4 C5 C6 117.4(2)
C4 C5 C10 123.0(2)
C6 C7 H7 106.5
C6 C7 C11 114.40(19)
C6 C7 C8 110.3(2)
C11 C7 H7 106.5
C11 C7 C8 112.1(2)
C8 C7 H7 106.5
C6 C1 C2 119.6(2)
C6 C1 C21 121.7(2)
C2 C1 C21 118.6(2)
C5 C6 C7 118.6(2)
C1 C6 C5 120.7(2)
C1 C6 C7 120.6(2)
C12 C11 C7 122.7(2)
C16 C11 C7 119.8(2)
C16 C11 C12 117.5(2)
C5 C10 C18 118.3(2)
C9 C10 C5 118.6(2)
C9 C10 C18 123.0(3)
O1 C3 C4 114.0(2)
C2 C3 C4 120.4(3)
C2 C3 O1 125.6(3)
C3 C4 C5 121.2(2)
O2 C4 C5 120.9(3)
O2 C4 C3 117.8(2)
C11 C12 H12 119.4
C13 C12 C11 121.2(2)
C13 C12 H12 119.4
C10 C9 C8 120.6(2)
C10 C9 C19 122.5(3)
C19 C9 C8 116.8(3)
C3 O1 C17 117.5(2)
C4 O2 H2 109.5
C11 C16 H16 119.4
C15 C16 C11 121.2(3)
C15 C16 H16 119.4
C7 C8 H8A 109.3
C7 C8 H8B 109.3
C9 C8 C7 111.6(2)
C9 C8 H8A 109.3
C9 C8 H8B 109.3
H8A C8 H8B 108.0
C16 C15 H15 119.8
C16 C15 C14 120.3(3)
C14 C15 H15 119.8
C12 C13 H13 119.7
C14 C13 C12 120.6(3)
C14 C13 H13 119.7
C1 C2 H2A 119.8
C3 C2 C1 120.4(3)
C3 C2 H2A 119.8
C19 O4 C20 119.2(3)
C1 C21 H21A 109.5
C1 C21 H21B 109.5
C1 C21 H21C 109.5
H21A C21 H21B 109.5
H21A C21 H21C 109.5
H21B C21 H21C 109.5
C10 C18 H18A 109.5
C10 C18 H18B 109.5
C10 C18 H18C 109.5
H18A C18 H18B 109.5
H18A C18 H18C 109.5
H18B C18 H18C 109.5
C15 C14 H14 120.4
C13 C14 C15 119.2(3)
C13 C14 H14 120.4
O4 C19 C9 113.7(3)
O4 C19 O3 117.4(4)
O4 C19 O3' 98.0(5)
O3 C19 C9 127.0(3)
O3 C19 O3' 75.0(5)
O3' C19 C9 110.8(5)
O1 C17 H17A 109.5
O1 C17 H17B 109.5
O1 C17 H17C 109.5
H17A C17 H17B 109.5
H17A C17 H17C 109.5
H17B C17 H17C 109.5
O4 C20 H20A 109.5
O4 C20 H20B 109.5
O4 C20 H20C 109.5
H20A C20 H20B 109.5
H20A C20 H20C 109.5
H20B C20 H20C 109.5

loop_
_geom_bond_atom_site_label_1
_geom_bond_atom_site_label_2
_geom_bond_distance
C5 C6 1.420(3)
C5 C10 1.484(4)
C5 C4 1.398(4)
C7 H7 0.9800
C7 C6 1.514(3)
C7 C11 1.521(3)
C7 C8 1.537(3)
C1 C6 1.387(3)
C1 C2 1.395(4)
C1 C21 1.508(3)
C11 C12 1.391(3)
C11 C16 1.388(3)
C10 C9 1.343(4)
C10 C18 1.508(4)
C3 C4 1.386(4)
C3 O1 1.376(3)
C3 C2 1.369(4)
C4 O2 1.371(3)
C12 H12 0.9300
C12 C13 1.379(4)
C9 C8 1.501(4)
C9 C19 1.496(4)
O1 C17 1.406(4)
O2 H2 0.8200
C16 H16 0.9300
C16 C15 1.380(4)
C8 H8A 0.9700
C8 H8B 0.9700
C15 H15 0.9300
C15 C14 1.382(4)
C13 H13 0.9300
C13 C14 1.368(4)
C2 H2A 0.9300
O4 C19 1.262(4)
O4 C20 1.450(4)
C21 H21A 0.9600
C21 H21B 0.9600
C21 H21C 0.9600
C18 H18A 0.9600
C18 H18B 0.9600
C18 H18C 0.9600
C14 H14 0.9300
C19 O3 1.271(5)
C19 O3' 1.334(9)
C17 H17A 0.9600
C17 H17B 0.9600
C17 H17C 0.9600
C20 H20A 0.9600
C20 H20B 0.9600
C20 H20C 0.9600

loop_
_geom_torsion_atom_site_label_1
_geom_torsion_atom_site_label_2
_geom_torsion_atom_site_label_3
_geom_torsion_atom_site_label_4
_geom_torsion
C5 C10 C9 C8 -0.1(4)
C5 C10 C9 C19 -177.2(3)
C7 C11 C12 C13 179.0(2)
C7 C11 C16 C15 -179.1(2)
C6 C5 C10 C9 -23.3(3)
C6 C5 C10 C18 153.7(2)
C6 C5 C4 C3 -4.2(4)
C6 C5 C4 O2 173.4(2)
C6 C7 C11 C12 30.2(3)
C6 C7 C11 C16 -150.4(2)
C6 C7 C8 C9 -49.8(3)
C6 C1 C2 C3 -1.8(4)
C11 C7 C6 C5 -97.9(2)
C11 C7 C6 C1 82.1(3)
C11 C7 C8 C9 78.9(3)
C11 C12 C13 C14 0.6(4)
C11 C16 C15 C14 -0.5(4)
C10 C5 C6 C7 6.6(3)
C10 C5 C6 C1 -173.4(2)
C10 C5 C4 C3 175.1(2)
C10 C5 C4 O2 -7.2(4)
C10 C9 C8 C7 37.0(4)
C10 C9 C19 O4 143.4(3)
C10 C9 C19 O3 -52.4(6)
C10 C9 C19 O3' 34.2(7)
C4 C5 C6 C7 -174.1(2)
C4 C5 C6 C1 6.0(3)
C4 C5 C10 C9 157.3(2)
C4 C5 C10 C18 -25.6(4)
C4 C3 O1 C17 -177.0(3)
C4 C3 C2 C1 3.5(4)
C12 C11 C16 C15 0.2(4)
C12 C13 C14 C15 -0.9(4)
O1 C3 C4 C5 179.4(2)
O1 C3 C4 O2 1.6(4)
O1 C3 C2 C1 -176.2(3)
C16 C11 C12 C13 -0.3(4)
C16 C15 C14 C13 0.8(4)
C8 C7 C6 C5 29.5(3)
C8 C7 C6 C1 -150.5(2)
C8 C7 C11 C12 -96.3(3)
C8 C7 C11 C16 83.1(3)
C8 C9 C19 O4 -33.8(4)
C8 C9 C19 O3 130.4(5)
C8 C9 C19 O3' -143.1(6)
C2 C1 C6 C5 -3.1(3)
C2 C1 C6 C7 177.0(2)
C2 C3 C4 C5 -0.4(4)
C2 C3 C4 O2 -178.1(3)
C2 C3 O1 C17 2.8(5)
C21 C1 C6 C5 179.2(2)
C21 C1 C6 C7 -0.8(3)
C21 C1 C2 C3 176.1(2)
C18 C10 C9 C8 -177.0(2)
C18 C10 C9 C19 5.9(4)
C19 C9 C8 C7 -145.7(3)
C20 O4 C19 C9 179.1(3)
C20 O4 C19 O3 13.3(6)
C20 O4 C19 O3' -63.9(6)
